data_2235060
loop_
_publ_author_name
'Liu, Ming'
'Mao, Jia-Wei'
'Pan, Zhi-Quan'

_publ_section_title
;
 [2-({Benzyl[2-(benzyl{5-methyl-2-oxido-3-[(pyridin-2-ylmethyl)iminomethyl]benzyl}amino)ethyl]azaniumyl}methyl)-4-methyl-6-[(pyridin-2-ylmethyl)iminomethyl]phenolato]nickel(II)
 perchlorate methanol disolvate
;
_journal_coeditor_code HB6819
_journal_issue 6
_journal_name_full 'Acta Crystallographica Section E'
_journal_page_first m860
_journal_page_last m861
_journal_paper_doi 10.1107/S1600536812024191
_journal_volume 68
_journal_year 2012
_chemical_formula_iupac '[Ni (C46 H47 N6 O2)] Cl O4, 2C H4 O'
_chemical_formula_moiety 'C46 H47 N6 Ni O2 +, Cl O4 -, 2(C H4 O)'
_chemical_formula_sum 'C48 H55 Cl N6 Ni O8'
_chemical_formula_weight 938.14
_chemical_name_systematic
;
[2-({Benzyl[2-(benzyl{5-methyl-2-oxido-3-[(pyridin-2-
ylmethyl)iminomethyl]benzyl}amino)ethyl]azaniumyl}methyl)-4-methyl-
6-[(pyridin-2-ylmethyl)iminomethyl]phenolato]nickel(II) perchlorate
methanol disolvate
;
_space_group_IT_number 2
_symmetry_cell_setting triclinic
_symmetry_space_group_name_Hall '-P 1'
_symmetry_space_group_name_H-M 'P -1'
_atom_sites_solution_hydrogens geom
_atom_sites_solution_primary direct
_atom_sites_solution_secondary difmap
_audit_creation_method SHELXL-97
_cell_angle_alpha 93.9020(10)
_cell_angle_beta 107.5370(10)
_cell_angle_gamma 95.3100(10)
_cell_formula_units_Z 2
_cell_length_a 11.2875(6)
_cell_length_b 13.0874(7)
_cell_length_c 16.3325(9)
_cell_measurement_reflns_used 9531
_cell_measurement_temperature 100(2)
_cell_measurement_theta_max 31.72
_cell_measurement_theta_min 2.15
_cell_volume 2279.0(2)
_computing_cell_refinement 'SAINT (Bruker, 2000)'
_computing_data_collection 'APEX2 (Bruker, 2000)'
_computing_data_reduction 'SAINT (Bruker, 2000)'
_computing_molecular_graphics 'SHELXTL (Sheldrick, 2008)'
_computing_publication_material 'SHELXTL (Sheldrick, 2008'
_computing_structure_refinement 'SHELXL97 (Sheldrick, 2008)'
_computing_structure_solution 'SHELXS97 (Sheldrick, 2008)'
_diffrn_ambient_temperature 100(2)
_diffrn_measured_fraction_theta_full 0.984
_diffrn_measured_fraction_theta_max 0.984
_diffrn_measurement_device_type 'Bruker APEXII CCD'
_diffrn_measurement_method '\f and \w scans'
_diffrn_radiation_monochromator graphite
_diffrn_radiation_source 'fine-focus sealed tube'
_diffrn_radiation_type MoK\a
_diffrn_radiation_wavelength 0.71073
_diffrn_reflns_av_R_equivalents 0.0161
_diffrn_reflns_av_sigmaI/netI 0.0319
_diffrn_reflns_limit_h_max 13
_diffrn_reflns_limit_h_min -12
_diffrn_reflns_limit_k_max 12
_diffrn_reflns_limit_k_min -15
_diffrn_reflns_limit_l_max 19
_diffrn_reflns_limit_l_min -19
_diffrn_reflns_number 13755
_diffrn_reflns_theta_full 25.50
_diffrn_reflns_theta_max 25.50
_diffrn_reflns_theta_min 1.31
_diffrn_standards_number 0
_exptl_absorpt_coefficient_mu 0.545
_exptl_absorpt_correction_T_max 0.9475
_exptl_absorpt_correction_T_min 0.9178
_exptl_absorpt_correction_type multi-scan
_exptl_absorpt_process_details '(SADABS; Bruker, 2000)'
_exptl_crystal_colour orange
_exptl_crystal_density_diffrn 1.367
_exptl_crystal_density_method 'not measured'
_exptl_crystal_description block
_exptl_crystal_F_000 988
_exptl_crystal_size_max 0.16
_exptl_crystal_size_mid 0.12
_exptl_crystal_size_min 0.10
_refine_diff_density_max 0.646
_refine_diff_density_min -0.573
_refine_ls_extinction_method none
_refine_ls_goodness_of_fit_ref 1.153
_refine_ls_hydrogen_treatment mixed
_refine_ls_matrix_type full
_refine_ls_number_parameters 586
_refine_ls_number_reflns 8368
_refine_ls_number_restraints 0
_refine_ls_restrained_S_all 1.153
_refine_ls_R_factor_all 0.0462
_refine_ls_R_factor_gt 0.0371
_refine_ls_shift/su_max 0.004
_refine_ls_shift/su_mean 0.000
_refine_ls_structure_factor_coef Fsqd
_refine_ls_weighting_details 'calc w=1/[\s^2^(Fo^2^)+(0.1196P)^2^+0.2909P] where P=(Fo^2^+2Fc^2^)/3'
_refine_ls_weighting_scheme calc
_refine_ls_wR_factor_gt 0.1296
_refine_ls_wR_factor_ref 0.1651
_reflns_number_gt 7377
_reflns_number_total 8368
_reflns_threshold_expression I>2\s(I)
_cod_data_source_file hb6819.cif
_cod_data_source_block I
_cod_database_code 2235060
_cod_database_fobs_code 2235060

loop_
_symmetry_equiv_pos_as_xyz
'x, y, z'
'-x, -y, -z'

loop_
_atom_site_type_symbol
_atom_site_label
_atom_site_fract_x
_atom_site_fract_y
_atom_site_fract_z
_atom_site_U_iso_or_equiv
_atom_site_adp_type
_atom_site_calc_flag
_atom_site_refinement_flags
_atom_site_occupancy
_atom_site_symmetry_multiplicity
Ni Ni1 1.00784(2) 0.23501(2) 0.303149(17) 0.01176(13) Uani d . 1 1
C C1 0.9500(2) 0.33199(18) 0.46596(16) 0.0171(5) Uani d . 1 1
H H1 0.8651 0.3067 0.4363 0.021 Uiso calc R 1 1
C C2 0.9795(2) 0.37976(19) 0.54881(17) 0.0213(5) Uani d . 1 1
H H2 0.9163 0.3869 0.5756 0.026 Uiso calc R 1 1
C C3 1.1036(3) 0.4172(2) 0.59222(17) 0.0230(6) Uani d . 1 1
H H3 1.1270 0.4505 0.6492 0.028 Uiso calc R 1 1
C C4 1.1926(2) 0.40475(19) 0.55063(16) 0.0191(5) Uani d . 1 1
H H4 1.2781 0.4297 0.5790 0.023 Uiso calc R 1 1
C C5 1.1564(2) 0.35590(18) 0.46758(15) 0.0157(5) Uani d . 1 1
C C6 1.2490(2) 0.34329(19) 0.41852(15) 0.0169(5) Uani d . 1 1
H H6A 1.2703 0.4100 0.3982 0.020 Uiso calc R 1 1
H H6B 1.3268 0.3225 0.4574 0.020 Uiso calc R 1 1
C C7 1.2743(2) 0.21904(18) 0.31576(15) 0.0145(5) Uani d . 1 1
H H7 1.3611 0.2390 0.3436 0.017 Uiso calc R 1 1
C C8 1.2389(2) 0.13883(17) 0.24411(15) 0.0134(5) Uani d . 1 1
C C9 1.3367(2) 0.08859(19) 0.22811(16) 0.0168(5) Uani d . 1 1
H H9 1.4205 0.1128 0.2614 0.020 Uiso calc R 1 1
C C10 1.3157(2) 0.00611(19) 0.16641(16) 0.0182(5) Uani d . 1 1
C C11 1.1905(2) -0.03080(18) 0.12067(15) 0.0165(5) Uani d . 1 1
H H11 1.1734 -0.0894 0.0794 0.020 Uiso calc R 1 1
C C12 1.0913(2) 0.01575(18) 0.13388(14) 0.0143(5) Uani d . 1 1
C C13 1.1126(2) 0.10685(18) 0.19223(14) 0.0141(5) Uani d . 1 1
C C14 1.4211(3) -0.0465(2) 0.14902(18) 0.0263(6) Uani d . 1 1
H H14A 1.5016 -0.0084 0.1833 0.039 Uiso calc R 1 1
H H14B 1.4133 -0.0479 0.0875 0.039 Uiso calc R 1 1
H H14C 1.4164 -0.1173 0.1650 0.039 Uiso calc R 1 1
C C15 0.9571(2) -0.03342(18) 0.09406(14) 0.0157(5) Uani d . 1 1
H H15A 0.9022 0.0196 0.0714 0.019 Uiso calc R 1 1
H H15B 0.9511 -0.0857 0.0458 0.019 Uiso calc R 1 1
C C16 0.7835(2) -0.08818(19) 0.15335(15) 0.0161(5) Uani d . 1 1
H H16A 0.7544 -0.0215 0.1361 0.019 Uiso calc R 1 1
H H16B 0.7728 -0.0971 0.2105 0.019 Uiso calc R 1 1
C C17 0.7005(2) -0.17363(19) 0.08890(16) 0.0171(5) Uani d . 1 1
C C18 0.6706(2) -0.1667(2) 0.00026(17) 0.0247(6) Uani d . 1 1
H H18 0.6968 -0.1048 -0.0199 0.030 Uiso calc R 1 1
C C19 0.6028(3) -0.2491(3) -0.05936(19) 0.0346(7) Uani d . 1 1
H H19 0.5848 -0.2436 -0.1195 0.042 Uiso calc R 1 1
C C20 0.5627(3) -0.3376(2) -0.0310(2) 0.0356(7) Uani d . 1 1
H H20 0.5163 -0.3935 -0.0715 0.043 Uiso calc R 1 1
C C21 0.5894(3) -0.3461(2) 0.0569(2) 0.0355(7) Uani d . 1 1
H H21 0.5614 -0.4078 0.0765 0.043 Uiso calc R 1 1
C C22 0.6578(2) -0.2633(2) 0.11643(18) 0.0252(6) Uani d . 1 1
H H22 0.6751 -0.2689 0.1765 0.030 Uiso calc R 1 1
C C23 0.9709(2) -0.17928(18) 0.18041(14) 0.0142(5) Uani d . 1 1
H H23A 1.0501 -0.1778 0.1659 0.017 Uiso calc R 1 1
H H23B 0.9119 -0.2373 0.1441 0.017 Uiso calc R 1 1
C C24 0.9957(2) -0.19542(17) 0.27522(14) 0.0141(5) Uani d . 1 1
H H24A 0.9155 -0.2063 0.2881 0.017 Uiso calc R 1 1
H H24B 1.0396 -0.2573 0.2884 0.017 Uiso calc R 1 1
C C25 1.2124(2) -0.09751(18) 0.33744(15) 0.0142(5) Uani d . 1 1
H H25A 1.2226 -0.0927 0.2797 0.017 Uiso calc R 1 1
H H25B 1.2578 -0.0344 0.3747 0.017 Uiso calc R 1 1
C C26 1.2696(2) -0.19011(18) 0.37490(14) 0.0130(5) Uani d . 1 1
C C27 1.3107(2) -0.19528(19) 0.46436(15) 0.0158(5) Uani d . 1 1
H H27 1.3026 -0.1397 0.5021 0.019 Uiso calc R 1 1
C C28 1.3631(2) -0.2814(2) 0.49803(16) 0.0187(5) Uani d . 1 1
H H28 1.3897 -0.2851 0.5586 0.022 Uiso calc R 1 1
C C29 1.3766(2) -0.3624(2) 0.44274(17) 0.0198(5) Uani d . 1 1
H H29 1.4121 -0.4214 0.4655 0.024 Uiso calc R 1 1
C C30 1.3380(2) -0.3563(2) 0.35439(17) 0.0207(5) Uani d . 1 1
H H30 1.3483 -0.4111 0.3168 0.025 Uiso calc R 1 1
C C31 1.2845(2) -0.27092(19) 0.32042(15) 0.0172(5) Uani d . 1 1
H H31 1.2580 -0.2677 0.2597 0.021 Uiso calc R 1 1
C C32 1.0519(2) -0.08714(18) 0.41611(14) 0.0136(5) Uani d . 1 1
H H32A 1.0554 -0.1529 0.4429 0.016 Uiso calc R 1 1
H H32B 1.1173 -0.0351 0.4552 0.016 Uiso calc R 1 1
C C33 0.9263(2) -0.05175(18) 0.40261(14) 0.0139(5) Uani d . 1 1
C C34 0.9098(2) 0.04446(18) 0.36746(14) 0.0126(5) Uani d . 1 1
C C35 0.7850(2) 0.07242(18) 0.34375(14) 0.0127(5) Uani d . 1 1
C C36 0.6904(2) 0.00995(18) 0.36406(15) 0.0151(5) Uani d . 1 1
H H36 0.6088 0.0307 0.3494 0.018 Uiso calc R 1 1
C C37 0.7102(2) -0.0785(2) 0.40363(16) 0.0188(5) Uani d . 1 1
C C38 0.8306(2) -0.11052(19) 0.42039(15) 0.0158(5) Uani d . 1 1
H H38 0.8462 -0.1739 0.4444 0.019 Uiso calc R 1 1
C C39 0.6089(3) -0.1415(2) 0.4280(2) 0.0320(7) Uani d . 1 1
H H39A 0.6327 -0.1407 0.4909 0.048 Uiso calc R 1 1
H H39B 0.5984 -0.2127 0.4019 0.048 Uiso calc R 1 1
H H39C 0.5299 -0.1119 0.4070 0.048 Uiso calc R 1 1
C C40 0.7457(2) 0.15415(18) 0.29014(15) 0.0142(5) Uani d . 1 1
H H40 0.6592 0.1622 0.2725 0.017 Uiso calc R 1 1
C C41 0.7587(2) 0.2837(2) 0.19932(17) 0.0208(5) Uani d . 1 1
H H41A 0.6863 0.3092 0.2132 0.025 Uiso calc R 1 1
H H41B 0.7273 0.2435 0.1419 0.025 Uiso calc R 1 1
C C42 0.8506(2) 0.37440(18) 0.19686(15) 0.0160(5) Uani d . 1 1
C C43 0.8096(2) 0.45523(19) 0.14941(17) 0.0213(5) Uani d . 1 1
H H43 0.7228 0.4576 0.1223 0.026 Uiso calc R 1 1
C C44 0.8968(3) 0.5321(2) 0.14216(17) 0.0243(6) Uani d . 1 1
H H44 0.8708 0.5878 0.1094 0.029 Uiso calc R 1 1
C C45 1.0227(3) 0.5273(2) 0.18317(17) 0.0247(6) Uani d . 1 1
H H45 1.0845 0.5793 0.1788 0.030 Uiso calc R 1 1
C C46 1.0565(2) 0.44504(19) 0.23069(16) 0.0194(5) Uani d . 1 1
H H46 1.1427 0.4419 0.2593 0.023 Uiso calc R 1 1
C C47 0.0874(3) 0.3074(2) 0.05663(19) 0.0343(7) Uani d . 1 1
H H47A 0.0787 0.3767 0.0380 0.051 Uiso calc R 1 1
H H47B 0.1256 0.2682 0.0201 0.051 Uiso calc R 1 1
H H47C 0.1407 0.3128 0.1169 0.051 Uiso calc R 1 1
C C48 0.2841(4) 0.6376(3) 0.0905(2) 0.0536(10) Uani d . 1 1
H H48A 0.3329 0.6732 0.0581 0.080 Uiso calc R 1 1
H H48B 0.2415 0.5719 0.0577 0.080 Uiso calc R 1 1
H H48C 0.3402 0.6243 0.1465 0.080 Uiso calc R 1 1
Cl Cl1 0.50194(5) 0.42157(4) 0.28405(4) 0.01736(16) Uani d . 1 1
N N1 1.03570(18) 0.31955(15) 0.42526(13) 0.0145(4) Uani d . 1 1
N N2 1.19670(18) 0.26522(15) 0.34448(12) 0.0137(4) Uani d . 1 1
N N3 0.91831(18) -0.08255(15) 0.16252(12) 0.0145(4) Uani d . 1 1
N N4 1.07460(18) -0.10230(16) 0.32941(12) 0.0129(4) Uani d . 1 1
H H4A 1.047(3) -0.053(2) 0.3067(18) 0.016 Uiso d . 1 1
N N5 0.81864(18) 0.21704(15) 0.26433(13) 0.0153(4) Uani d . 1 1
N N6 0.97235(18) 0.36934(15) 0.23810(13) 0.0144(4) Uani d . 1 1
O O1 1.01817(15) 0.15622(13) 0.19471(10) 0.0147(3) Uani d . 1 1
O O2 1.00587(14) 0.09689(12) 0.35570(10) 0.0130(3) Uani d . 1 1
O O3 -0.03307(19) 0.25596(17) 0.04924(13) 0.0338(5) Uani d . 1 1
H H3A -0.0264 0.2158 0.0880 0.051 Uiso calc R 1 1
O O4 0.51719(17) 0.45978(15) 0.37212(12) 0.0253(4) Uani d . 1 1
O O5 0.37375(18) 0.42248(16) 0.23252(13) 0.0309(5) Uani d . 1 1
O O6 0.53263(17) 0.31694(14) 0.28219(12) 0.0232(4) Uani d . 1 1
O O7 0.5843(2) 0.48434(16) 0.25082(14) 0.0343(5) Uani d . 1 1
O O8 0.19526(19) 0.69926(16) 0.10333(12) 0.0293(4) Uani d . 1 1
H H8 0.1481 0.7116 0.0553 0.044 Uiso calc R 1 1

loop_
_atom_site_aniso_label
_atom_site_aniso_U_11
_atom_site_aniso_U_22
_atom_site_aniso_U_33
_atom_site_aniso_U_12
_atom_site_aniso_U_13
_atom_site_aniso_U_23
Ni1 0.00991(19) 0.01058(19) 0.01500(19) 0.00069(12) 0.00415(13) 0.00207(12)
C1 0.0166(12) 0.0138(11) 0.0225(12) 0.0019(9) 0.0078(10) 0.0043(9)
C2 0.0287(14) 0.0149(12) 0.0249(13) 0.0045(10) 0.0142(11) 0.0041(10)
C3 0.0333(15) 0.0163(12) 0.0189(12) 0.0009(11) 0.0082(11) -0.0007(10)
C4 0.0199(12) 0.0148(12) 0.0197(12) 0.0006(10) 0.0029(10) -0.0007(9)
C5 0.0159(12) 0.0105(11) 0.0211(12) 0.0016(9) 0.0060(10) 0.0033(9)
C6 0.0144(11) 0.0161(12) 0.0187(12) -0.0022(9) 0.0045(9) -0.0007(9)
C7 0.0129(11) 0.0127(11) 0.0171(11) -0.0019(9) 0.0040(9) 0.0044(9)
C8 0.0144(11) 0.0118(11) 0.0150(11) 0.0011(9) 0.0061(9) 0.0023(9)
C9 0.0129(11) 0.0192(12) 0.0207(12) 0.0036(9) 0.0066(9) 0.0089(10)
C10 0.0203(13) 0.0205(12) 0.0181(12) 0.0060(10) 0.0104(10) 0.0070(10)
C11 0.0251(13) 0.0142(11) 0.0134(11) 0.0043(10) 0.0094(10) 0.0032(9)
C12 0.0156(12) 0.0149(11) 0.0128(11) 0.0031(9) 0.0038(9) 0.0062(9)
C13 0.0161(12) 0.0139(11) 0.0140(11) 0.0017(9) 0.0060(9) 0.0066(9)
C14 0.0263(14) 0.0285(15) 0.0268(14) 0.0094(12) 0.0114(11) -0.0010(11)
C15 0.0191(12) 0.0153(11) 0.0111(11) 0.0013(9) 0.0026(9) 0.0011(9)
C16 0.0153(11) 0.0174(12) 0.0151(11) 0.0031(9) 0.0036(9) 0.0010(9)
C17 0.0112(11) 0.0189(12) 0.0200(12) 0.0026(9) 0.0029(9) 0.0007(10)
C18 0.0189(13) 0.0309(15) 0.0203(13) -0.0066(11) 0.0034(10) 0.0020(11)
C19 0.0232(15) 0.0479(19) 0.0261(15) -0.0091(13) 0.0044(12) -0.0080(13)
C20 0.0218(14) 0.0304(16) 0.0445(18) -0.0028(12) 0.0011(13) -0.0147(13)
C21 0.0168(13) 0.0218(14) 0.062(2) -0.0021(11) 0.0038(13) 0.0095(14)
C22 0.0150(12) 0.0275(14) 0.0314(14) 0.0011(11) 0.0031(11) 0.0110(11)
C23 0.0144(11) 0.0134(11) 0.0140(11) 0.0017(9) 0.0035(9) 0.0008(9)
C24 0.0131(11) 0.0145(12) 0.0139(11) 0.0008(9) 0.0030(9) 0.0021(9)
C25 0.0103(11) 0.0163(12) 0.0167(11) 0.0002(9) 0.0050(9) 0.0043(9)
C26 0.0095(10) 0.0148(11) 0.0142(11) -0.0001(9) 0.0035(9) 0.0012(9)
C27 0.0121(11) 0.0190(12) 0.0164(11) 0.0026(9) 0.0045(9) 0.0013(9)
C28 0.0120(11) 0.0248(13) 0.0192(12) 0.0039(10) 0.0033(9) 0.0074(10)
C29 0.0131(12) 0.0178(12) 0.0262(13) 0.0021(10) 0.0023(10) 0.0044(10)
C30 0.0171(12) 0.0169(12) 0.0256(13) 0.0043(10) 0.0030(10) -0.0024(10)
C31 0.0141(11) 0.0223(13) 0.0136(11) 0.0037(10) 0.0018(9) -0.0005(9)
C32 0.0167(12) 0.0137(11) 0.0101(10) -0.0005(9) 0.0048(9) 0.0002(8)
C33 0.0131(11) 0.0168(12) 0.0093(10) -0.0014(9) 0.0016(9) -0.0019(9)
C34 0.0121(11) 0.0146(11) 0.0103(10) -0.0018(9) 0.0039(8) -0.0012(8)
C35 0.0129(11) 0.0131(11) 0.0118(10) -0.0007(9) 0.0044(9) -0.0008(9)
C36 0.0090(11) 0.0196(12) 0.0150(11) -0.0023(9) 0.0029(9) -0.0013(9)
C37 0.0149(12) 0.0216(13) 0.0196(12) -0.0013(10) 0.0053(10) 0.0048(10)
C38 0.0169(12) 0.0159(12) 0.0145(11) 0.0015(9) 0.0041(9) 0.0057(9)
C39 0.0195(14) 0.0338(16) 0.0476(18) 0.0034(12) 0.0135(13) 0.0230(14)
C40 0.0103(11) 0.0140(11) 0.0173(11) 0.0015(9) 0.0035(9) -0.0016(9)
C41 0.0158(12) 0.0189(13) 0.0264(13) 0.0005(10) 0.0037(10) 0.0077(10)
C42 0.0183(12) 0.0135(11) 0.0184(12) 0.0046(9) 0.0080(10) 0.0030(9)
C43 0.0222(13) 0.0175(12) 0.0249(13) 0.0064(10) 0.0063(10) 0.0059(10)
C44 0.0356(15) 0.0143(12) 0.0235(13) 0.0054(11) 0.0080(11) 0.0072(10)
C45 0.0318(15) 0.0176(13) 0.0242(13) -0.0052(11) 0.0102(11) 0.0036(10)
C46 0.0204(13) 0.0166(12) 0.0189(12) -0.0029(10) 0.0046(10) -0.0005(10)
C47 0.0465(19) 0.0332(16) 0.0260(14) 0.0032(14) 0.0161(13) 0.0029(12)
C48 0.058(2) 0.076(3) 0.0326(17) 0.038(2) 0.0137(16) 0.0063(17)
Cl1 0.0176(3) 0.0162(3) 0.0180(3) 0.0022(2) 0.0050(2) 0.0016(2)
N1 0.0155(10) 0.0105(9) 0.0174(10) 0.0002(8) 0.0048(8) 0.0025(8)
N2 0.0145(10) 0.0109(9) 0.0153(9) -0.0005(8) 0.0044(8) 0.0016(8)
N3 0.0142(10) 0.0144(10) 0.0147(9) 0.0039(8) 0.0035(8) 0.0023(8)
N4 0.0118(10) 0.0152(10) 0.0124(9) 0.0033(8) 0.0035(8) 0.0048(8)
N5 0.0150(10) 0.0140(10) 0.0170(10) 0.0016(8) 0.0053(8) 0.0017(8)
N6 0.0165(10) 0.0119(10) 0.0169(10) 0.0037(8) 0.0073(8) 0.0026(8)
O1 0.0122(8) 0.0169(8) 0.0143(8) 0.0025(7) 0.0032(6) 0.0000(6)
O2 0.0112(8) 0.0117(8) 0.0162(8) -0.0007(6) 0.0053(6) 0.0010(6)
O3 0.0344(12) 0.0415(13) 0.0249(10) 0.0073(10) 0.0050(9) 0.0146(9)
O4 0.0289(10) 0.0260(10) 0.0207(9) 0.0090(8) 0.0061(8) 0.0002(7)
O5 0.0221(10) 0.0337(11) 0.0280(10) 0.0077(9) -0.0053(8) -0.0030(8)
O6 0.0284(10) 0.0164(9) 0.0267(10) 0.0056(7) 0.0113(8) -0.0009(7)
O7 0.0406(12) 0.0279(11) 0.0410(12) -0.0022(9) 0.0234(10) 0.0088(9)
O8 0.0315(11) 0.0361(11) 0.0223(9) 0.0103(9) 0.0085(8) 0.0076(8)

loop_
_atom_type_symbol
_atom_type_description
_atom_type_scat_dispersion_real
_atom_type_scat_dispersion_imag
_atom_type_scat_source
C C 0.0033 0.0016 'International Tables Vol C Tables 4.2.6.8 and 6.1.1.4'
H H 0.0000 0.0000 'International Tables Vol C Tables 4.2.6.8 and 6.1.1.4'
O O 0.0106 0.0060 'International Tables Vol C Tables 4.2.6.8 and 6.1.1.4'
N N 0.0061 0.0033 'International Tables Vol C Tables 4.2.6.8 and 6.1.1.4'
Ni Ni 0.3393 1.1124 'International Tables Vol C Tables 4.2.6.8 and 6.1.1.4'
Cl Cl 0.1484 0.1585 'International Tables Vol C Tables 4.2.6.8 and 6.1.1.4'

loop_
_geom_angle_atom_site_label_1
_geom_angle_atom_site_label_2
_geom_angle_atom_site_label_3
_geom_angle
N5 Ni1 N2 175.37(8)
N5 Ni1 O1 93.85(7)
N2 Ni1 O1 89.25(7)
N5 Ni1 O2 89.25(7)
N2 Ni1 O2 94.31(7)
O1 Ni1 O2 87.81(6)
N5 Ni1 N6 79.90(8)
N2 Ni1 N6 96.63(8)
O1 Ni1 N6 90.99(7)
O2 Ni1 N6 168.98(7)
N5 Ni1 N1 97.29(8)
N2 Ni1 N1 79.67(8)
O1 Ni1 N1 168.84(7)
O2 Ni1 N1 91.67(7)
N6 Ni1 N1 91.61(7)
N1 C1 C2 123.1(2)
N1 C1 H1 118.4
C2 C1 H1 118.4
C1 C2 C3 118.6(2)
C1 C2 H2 120.7
C3 C2 H2 120.7
C4 C3 C2 118.7(2)
C4 C3 H3 120.7
C2 C3 H3 120.7
C5 C4 C3 119.6(2)
C5 C4 H4 120.2
C3 C4 H4 120.2
N1 C5 C4 121.8(2)
N1 C5 C6 116.5(2)
C4 C5 C6 121.7(2)
N2 C6 C5 110.61(19)
N2 C6 H6A 109.5
C5 C6 H6A 109.5
N2 C6 H6B 109.5
C5 C6 H6B 109.5
H6A C6 H6B 108.1
N2 C7 C8 124.9(2)
N2 C7 H7 117.6
C8 C7 H7 117.6
C9 C8 C13 119.6(2)
C9 C8 C7 116.8(2)
C13 C8 C7 123.6(2)
C10 C9 C8 122.9(2)
C10 C9 H9 118.5
C8 C9 H9 118.5
C9 C10 C11 117.3(2)
C9 C10 C14 122.6(2)
C11 C10 C14 120.1(2)
C12 C11 C10 122.0(2)
C12 C11 H11 119.0
C10 C11 H11 119.0
C11 C12 C13 121.0(2)
C11 C12 C15 121.4(2)
C13 C12 C15 117.3(2)
O1 C13 C8 124.0(2)
O1 C13 C12 119.3(2)
C8 C13 C12 116.6(2)
C10 C14 H14A 109.5
C10 C14 H14B 109.5
H14A C14 H14B 109.5
C10 C14 H14C 109.5
H14A C14 H14C 109.5
H14B C14 H14C 109.5
N3 C15 C12 107.57(17)
N3 C15 H15A 110.2
C12 C15 H15A 110.2
N3 C15 H15B 110.2
C12 C15 H15B 110.2
H15A C15 H15B 108.5
N3 C16 C17 115.5(2)
N3 C16 H16A 108.4
C17 C16 H16A 108.4
N3 C16 H16B 108.4
C17 C16 H16B 108.4
H16A C16 H16B 107.5
C22 C17 C18 118.2(2)
C22 C17 C16 120.6(2)
C18 C17 C16 121.1(2)
C17 C18 C19 121.2(3)
C17 C18 H18 119.4
C19 C18 H18 119.4
C20 C19 C18 119.8(3)
C20 C19 H19 120.1
C18 C19 H19 120.1
C19 C20 C21 120.3(3)
C19 C20 H20 119.9
C21 C20 H20 119.9
C20 C21 C22 119.7(3)
C20 C21 H21 120.2
C22 C21 H21 120.2
C17 C22 C21 120.9(3)
C17 C22 H22 119.6
C21 C22 H22 119.6
N3 C23 C24 110.21(19)
N3 C23 H23A 109.6
C24 C23 H23A 109.6
N3 C23 H23B 109.6
C24 C23 H23B 109.6
H23A C23 H23B 108.1
N4 C24 C23 109.03(18)
N4 C24 H24A 109.9
C23 C24 H24A 109.9
N4 C24 H24B 109.9
C23 C24 H24B 109.9
H24A C24 H24B 108.3
C26 C25 N4 112.55(18)
C26 C25 H25A 109.1
N4 C25 H25A 109.1
C26 C25 H25B 109.1
N4 C25 H25B 109.1
H25A C25 H25B 107.8
C31 C26 C27 119.3(2)
C31 C26 C25 119.8(2)
C27 C26 C25 120.9(2)
C28 C27 C26 120.3(2)
C28 C27 H27 119.9
C26 C27 H27 119.9
C27 C28 C29 119.9(2)
C27 C28 H28 120.0
C29 C28 H28 120.0
C30 C29 C28 119.7(2)
C30 C29 H29 120.1
C28 C29 H29 120.1
C29 C30 C31 120.5(2)
C29 C30 H30 119.7
C31 C30 H30 119.7
C30 C31 C26 120.2(2)
C30 C31 H31 119.9
C26 C31 H31 119.9
C33 C32 N4 108.75(18)
C33 C32 H32A 109.9
N4 C32 H32A 109.9
C33 C32 H32B 109.9
N4 C32 H32B 109.9
H32A C32 H32B 108.3
C38 C33 C34 122.2(2)
C38 C33 C32 121.9(2)
C34 C33 C32 115.9(2)
O2 C34 C33 118.3(2)
O2 C34 C35 125.5(2)
C33 C34 C35 116.1(2)
C36 C35 C34 119.3(2)
C36 C35 C40 117.0(2)
C34 C35 C40 123.3(2)
C37 C36 C35 123.6(2)
C37 C36 H36 118.2
C35 C36 H36 118.2
C36 C37 C38 117.0(2)
C36 C37 C39 122.6(2)
C38 C37 C39 120.5(2)
C33 C38 C37 121.5(2)
C33 C38 H38 119.3
C37 C38 H38 119.3
C37 C39 H39A 109.5
C37 C39 H39B 109.5
H39A C39 H39B 109.5
C37 C39 H39C 109.5
H39A C39 H39C 109.5
H39B C39 H39C 109.5
N5 C40 C35 125.3(2)
N5 C40 H40 117.4
C35 C40 H40 117.4
N5 C41 C42 110.52(19)
N5 C41 H41A 109.5
C42 C41 H41A 109.5
N5 C41 H41B 109.5
C42 C41 H41B 109.5
H41A C41 H41B 108.1
N6 C42 C43 122.5(2)
N6 C42 C41 117.1(2)
C43 C42 C41 120.3(2)
C44 C43 C42 118.8(2)
C44 C43 H43 120.6
C42 C43 H43 120.6
C43 C44 C45 119.4(2)
C43 C44 H44 120.3
C45 C44 H44 120.3
C46 C45 C44 118.4(2)
C46 C45 H45 120.8
C44 C45 H45 120.8
N6 C46 C45 122.8(2)
N6 C46 H46 118.6
C45 C46 H46 118.6
O3 C47 H47A 109.5
O3 C47 H47B 109.5
H47A C47 H47B 109.5
O3 C47 H47C 109.5
H47A C47 H47C 109.5
H47B C47 H47C 109.5
O8 C48 H48A 109.5
O8 C48 H48B 109.5
H48A C48 H48B 109.5
O8 C48 H48C 109.5
H48A C48 H48C 109.5
H48B C48 H48C 109.5
O7 Cl1 O5 110.50(13)
O7 Cl1 O6 109.13(12)
O5 Cl1 O6 109.08(12)
O7 Cl1 O4 109.83(12)
O5 Cl1 O4 109.34(12)
O6 Cl1 O4 108.93(11)
C1 N1 C5 118.2(2)
C1 N1 Ni1 127.39(16)
C5 N1 Ni1 114.12(16)
C7 N2 C6 117.5(2)
C7 N2 Ni1 126.80(16)
C6 N2 Ni1 115.58(15)
C23 N3 C16 114.08(19)
C23 N3 C15 112.07(18)
C16 N3 C15 115.56(18)
C24 N4 C25 114.26(18)
C24 N4 C32 111.68(17)
C25 N4 C32 112.75(17)
C24 N4 H4A 106(2)
C25 N4 H4A 109(2)
C32 N4 H4A 102(2)
C40 N5 C41 116.9(2)
C40 N5 Ni1 127.53(17)
C41 N5 Ni1 115.57(15)
C46 N6 C42 118.0(2)
C46 N6 Ni1 127.74(17)
C42 N6 Ni1 114.22(15)
C13 O1 Ni1 123.48(14)
C34 O2 Ni1 126.59(15)
C47 O3 H3A 109.5
C48 O8 H8 109.5

loop_
_geom_bond_atom_site_label_1
_geom_bond_atom_site_label_2
_geom_bond_distance
_geom_bond_publ_flag
Ni1 N5 2.022(2) y
Ni1 N2 2.024(2) y
Ni1 N6 2.123(2) y
Ni1 N1 2.135(2) y
Ni1 O1 2.0277(16) y
Ni1 O2 2.0543(16) y
C1 N1 1.344(3) ?
C1 C2 1.381(4) ?
C1 H1 0.9500 ?
C2 C3 1.390(4) ?
C2 H2 0.9500 ?
C3 C4 1.387(4) ?
C3 H3 0.9500 ?
C4 C5 1.384(3) ?
C4 H4 0.9500 ?
C5 N1 1.352(3) ?
C5 C6 1.511(3) ?
C6 N2 1.465(3) ?
C6 H6A 0.9900 ?
C6 H6B 0.9900 ?
C7 N2 1.288(3) ?
C7 C8 1.451(3) ?
C7 H7 0.9500 ?
C8 C9 1.415(3) ?
C8 C13 1.429(3) ?
C9 C10 1.377(4) ?
C9 H9 0.9500 ?
C10 C11 1.405(3) ?
C10 C14 1.516(3) ?
C11 C12 1.388(3) ?
C11 H11 0.9500 ?
C12 C13 1.429(3) ?
C12 C15 1.516(3) ?
C13 O1 1.305(3) ?
C14 H14A 0.9800 ?
C14 H14B 0.9800 ?
C14 H14C 0.9800 ?
C15 N3 1.482(3) ?
C15 H15A 0.9900 ?
C15 H15B 0.9900 ?
C16 N3 1.477(3) ?
C16 C17 1.513(3) ?
C16 H16A 0.9900 ?
C16 H16B 0.9900 ?
C17 C22 1.382(4) ?
C17 C18 1.395(4) ?
C18 C19 1.397(4) ?
C18 H18 0.9500 ?
C19 C20 1.364(5) ?
C19 H19 0.9500 ?
C20 C21 1.390(5) ?
C20 H20 0.9500 ?
C21 C22 1.402(4) ?
C21 H21 0.9500 ?
C22 H22 0.9500 ?
C23 N3 1.458(3) ?
C23 C24 1.521(3) ?
C23 H23A 0.9900 ?
C23 H23B 0.9900 ?
C24 N4 1.496(3) ?
C24 H24A 0.9900 ?
C24 H24B 0.9900 ?
C25 C26 1.506(3) ?
C25 N4 1.516(3) ?
C25 H25A 0.9900 ?
C25 H25B 0.9900 ?
C26 C31 1.390(3) ?
C26 C27 1.402(3) ?
C27 C28 1.391(3) ?
C27 H27 0.9500 ?
C28 C29 1.394(4) ?
C28 H28 0.9500 ?
C29 C30 1.386(4) ?
C29 H29 0.9500 ?
C30 C31 1.389(4) ?
C30 H30 0.9500 ?
C31 H31 0.9500 ?
C32 C33 1.490(3) ?
C32 N4 1.517(3) ?
C32 H32A 0.9900 ?
C32 H32B 0.9900 ?
C33 C38 1.381(3) ?
C33 C34 1.424(3) ?
C34 O2 1.300(3) ?
C34 C35 1.432(3) ?
C35 C36 1.417(3) ?
C35 C40 1.445(3) ?
C36 C37 1.368(4) ?
C36 H36 0.9500 ?
C37 C38 1.413(3) ?
C37 C39 1.513(3) ?
C38 H38 0.9500 ?
C39 H39A 0.9800 ?
C39 H39B 0.9800 ?
C39 H39C 0.9800 ?
C40 N5 1.290(3) ?
C40 H40 0.9500 ?
C41 N5 1.466(3) ?
C41 C42 1.513(3) ?
C41 H41A 0.9900 ?
C41 H41B 0.9900 ?
C42 N6 1.346(3) ?
C42 C43 1.386(3) ?
C43 C44 1.377(4) ?
C43 H43 0.9500 ?
C44 C45 1.386(4) ?
C44 H44 0.9500 ?
C45 C46 1.385(4) ?
C45 H45 0.9500 ?
C46 N6 1.345(3) ?
C46 H46 0.9500 ?
C47 O3 1.428(4) ?
C47 H47A 0.9800 ?
C47 H47B 0.9800 ?
C47 H47C 0.9800 ?
C48 O8 1.399(4) ?
C48 H48A 0.9800 ?
C48 H48B 0.9800 ?
C48 H48C 0.9800 ?
Cl1 O7 1.434(2) ?
Cl1 O5 1.4398(19) ?
Cl1 O6 1.4438(18) ?
Cl1 O4 1.4442(19) ?
N4 H4A 0.81(3) ?
O3 H3A 0.8400 ?
O8 H8 0.8400 ?

loop_
_geom_hbond_atom_site_label_D
_geom_hbond_atom_site_label_H
_geom_hbond_atom_site_label_A
_geom_hbond_site_symmetry_A
_geom_hbond_distance_DH
_geom_hbond_distance_HA
_geom_hbond_distance_DA
_geom_hbond_angle_DHA
N4 H4A O2 . 0.81(3) 2.21(3) 2.829(3) 134(3)
N4 H4A N3 . 0.81(3) 2.35(3) 2.809(3) 117(2)
C45 H45 O8 1_655 0.95 2.52 3.417(3) 156
C41 H41A O6 . 0.99 2.34 3.276(3) 157
C31 H31 O8 1_645 0.95 2.43 3.365(3) 167
C30 H30 O5 1_645 0.95 2.58 3.524(3) 171
C28 H28 O6 2_756 0.95 2.56 3.503(3) 173
C7 H7 O6 1_655 0.95 2.60 3.289(3) 130
C4 H4 O4 2_766 0.95 2.49 3.405(3) 163
O8 H8 O3 2_565 0.84 1.91 2.748(3) 176
O3 H3A O1 1_455 0.84 1.91 2.723(3) 164

loop_
_geom_torsion_atom_site_label_1
_geom_torsion_atom_site_label_2
_geom_torsion_atom_site_label_3
_geom_torsion_atom_site_label_4
_geom_torsion
N1 C1 C2 C3 0.2(4)
C1 C2 C3 C4 -0.1(4)
C2 C3 C4 C5 0.0(4)
C3 C4 C5 N1 0.0(4)
C3 C4 C5 C6 178.2(2)
N1 C5 C6 N2 -18.1(3)
C4 C5 C6 N2 163.7(2)
N2 C7 C8 C9 -172.8(2)
N2 C7 C8 C13 5.0(4)
C13 C8 C9 C10 -2.9(3)
C7 C8 C9 C10 175.1(2)
C8 C9 C10 C11 -2.6(3)
C8 C9 C10 C14 179.3(2)
C9 C10 C11 C12 2.6(3)
C14 C10 C11 C12 -179.3(2)
C10 C11 C12 C13 2.9(3)
C10 C11 C12 C15 -171.0(2)
C9 C8 C13 O1 -171.1(2)
C7 C8 C13 O1 11.1(3)
C9 C8 C13 C12 8.0(3)
C7 C8 C13 C12 -169.7(2)
C11 C12 C13 O1 171.0(2)
C15 C12 C13 O1 -14.8(3)
C11 C12 C13 C8 -8.2(3)
C15 C12 C13 C8 166.02(19)
C11 C12 C15 N3 101.9(2)
C13 C12 C15 N3 -72.3(2)
N3 C16 C17 C22 101.3(3)
N3 C16 C17 C18 -75.1(3)
C22 C17 C18 C19 -2.0(4)
C16 C17 C18 C19 174.5(3)
C17 C18 C19 C20 1.3(5)
C18 C19 C20 C21 -0.3(5)
C19 C20 C21 C22 0.0(5)
C18 C17 C22 C21 1.8(4)
C16 C17 C22 C21 -174.8(2)
C20 C21 C22 C17 -0.8(4)
N3 C23 C24 N4 -53.6(2)
N4 C25 C26 C31 98.6(2)
N4 C25 C26 C27 -82.7(3)
C31 C26 C27 C28 -1.4(3)
C25 C26 C27 C28 179.9(2)
C26 C27 C28 C29 0.9(4)
C27 C28 C29 C30 0.2(4)
C28 C29 C30 C31 -0.9(4)
C29 C30 C31 C26 0.3(4)
C27 C26 C31 C30 0.8(4)
C25 C26 C31 C30 179.6(2)
N4 C32 C33 C38 115.9(2)
N4 C32 C33 C34 -62.0(2)
C38 C33 C34 O2 177.4(2)
C32 C33 C34 O2 -4.7(3)
C38 C33 C34 C35 -5.8(3)
C32 C33 C34 C35 172.07(19)
O2 C34 C35 C36 -177.2(2)
C33 C34 C35 C36 6.2(3)
O2 C34 C35 C40 10.9(4)
C33 C34 C35 C40 -165.6(2)
C34 C35 C36 C37 -1.8(3)
C40 C35 C36 C37 170.6(2)
C35 C36 C37 C38 -3.4(4)
C35 C36 C37 C39 177.4(2)
C34 C33 C38 C37 0.7(4)
C32 C33 C38 C37 -177.0(2)
C36 C37 C38 C33 4.0(4)
C39 C37 C38 C33 -176.8(2)
C36 C35 C40 N5 -178.9(2)
C34 C35 C40 N5 -6.8(4)
N5 C41 C42 N6 13.3(3)
N5 C41 C42 C43 -170.4(2)
N6 C42 C43 C44 1.8(4)
C41 C42 C43 C44 -174.3(2)
C42 C43 C44 C45 -0.8(4)
C43 C44 C45 C46 -0.3(4)
C44 C45 C46 N6 0.5(4)
C2 C1 N1 C5 -0.2(3)
C2 C1 N1 Ni1 173.47(18)
C4 C5 N1 C1 0.1(3)
C6 C5 N1 C1 -178.2(2)
C4 C5 N1 Ni1 -174.42(18)
C6 C5 N1 Ni1 7.4(3)
N5 Ni1 N1 C1 13.0(2)
N2 Ni1 N1 C1 -170.6(2)
O1 Ni1 N1 C1 -163.6(3)
O2 Ni1 N1 C1 -76.50(19)
N6 Ni1 N1 C1 93.0(2)
N5 Ni1 N1 C5 -173.16(16)
N2 Ni1 N1 C5 3.31(16)
O1 Ni1 N1 C5 10.2(4)
O2 Ni1 N1 C5 97.39(16)
N6 Ni1 N1 C5 -93.14(16)
C8 C7 N2 C6 179.0(2)
C8 C7 N2 Ni1 3.4(3)
C5 C6 N2 C7 -155.3(2)
C5 C6 N2 Ni1 20.8(2)
N5 Ni1 N2 C7 -148.8(9)
O1 Ni1 N2 C7 -16.6(2)
O2 Ni1 N2 C7 71.1(2)
N6 Ni1 N2 C7 -107.5(2)
N1 Ni1 N2 C7 162.1(2)
N5 Ni1 N2 C6 35.5(10)
O1 Ni1 N2 C6 167.71(16)
O2 Ni1 N2 C6 -104.54(16)
N6 Ni1 N2 C6 76.80(16)
N1 Ni1 N2 C6 -13.63(16)
C24 C23 N3 C16 -78.8(2)
C24 C23 N3 C15 147.50(19)
C17 C16 N3 C23 -53.1(3)
C17 C16 N3 C15 79.0(3)
C12 C15 N3 C23 -76.3(2)
C12 C15 N3 C16 150.7(2)
C23 C24 N4 C25 -78.5(2)
C23 C24 N4 C32 152.04(19)
C26 C25 N4 C24 -58.1(2)
C26 C25 N4 C32 70.8(2)
C33 C32 N4 C24 -71.9(2)
C33 C32 N4 C25 157.81(18)
C35 C40 N5 C41 170.5(2)
C35 C40 N5 Ni1 -9.5(3)
C42 C41 N5 C40 161.6(2)
C42 C41 N5 Ni1 -18.4(3)
N2 Ni1 N5 C40 -124.6(9)
O1 Ni1 N5 C40 103.4(2)
O2 Ni1 N5 C40 15.7(2)
N6 Ni1 N5 C40 -166.3(2)
N1 Ni1 N5 C40 -75.9(2)
N2 Ni1 N5 C41 55.4(10)
O1 Ni1 N5 C41 -76.60(17)
O2 Ni1 N5 C41 -164.35(17)
N6 Ni1 N5 C41 13.72(17)
N1 Ni1 N5 C41 104.06(17)
C45 C46 N6 C42 0.4(4)
C45 C46 N6 Ni1 177.01(19)
C43 C42 N6 C46 -1.6(3)
C41 C42 N6 C46 174.6(2)
C43 C42 N6 Ni1 -178.64(19)
C41 C42 N6 Ni1 -2.5(3)
N5 Ni1 N6 C46 177.2(2)
N2 Ni1 N6 C46 0.3(2)
O1 Ni1 N6 C46 -89.1(2)
O2 Ni1 N6 C46 -172.7(3)
N1 Ni1 N6 C46 80.0(2)
N5 Ni1 N6 C42 -6.09(16)
N2 Ni1 N6 C42 177.00(16)
O1 Ni1 N6 C42 87.64(16)
O2 Ni1 N6 C42 4.0(5)
N1 Ni1 N6 C42 -103.21(17)
C8 C13 O1 Ni1 -32.7(3)
C12 C13 O1 Ni1 148.21(17)
N5 Ni1 O1 C13 -152.90(17)
N2 Ni1 O1 C13 30.54(17)
O2 Ni1 O1 C13 -63.80(17)
N6 Ni1 O1 C13 127.16(17)
N1 Ni1 O1 C13 23.7(4)
C33 C34 O2 Ni1 178.09(14)
C35 C34 O2 Ni1 1.6(3)
N5 Ni1 O2 C34 -11.76(18)
N2 Ni1 O2 C34 165.27(17)
O1 Ni1 O2 C34 -105.65(17)
N6 Ni1 O2 C34 -21.7(4)
N1 Ni1 O2 C34 85.50(18)
